data_2237288
loop_
_publ_author_name
'Qiu, Qi-Ming'
'Cui, Yang-Zhe'
'Zhao, Yin-Hua'
'Jin, Qiong-Hua'
'Zhang, Cun-Lin'

_publ_section_title
;
 6-Nitro-1,3-benzothiazole-2(3<i>H</i>)-thione
;
_journal_coeditor_code CV5367
_journal_issue 2
_journal_name_full 'Acta Crystallographica Section E'
_journal_page_first o171
_journal_paper_doi 10.1107/S1600536812049719
_journal_volume 69
_journal_year 2013
_chemical_formula_iupac 'C7 H4 N2 O2 S2'
_chemical_formula_moiety 'C7 H4 N2 O2 S2'
_chemical_formula_sum 'C7 H4 N2 O2 S2'
_chemical_formula_weight 212.24
_chemical_name_systematic
;
6-Nitro-1,3-benzothiazole-2(3<i>H</i>)-thione
;
_space_group_IT_number 14
_symmetry_cell_setting monoclinic
_symmetry_space_group_name_Hall '-P 2yn'
_symmetry_space_group_name_H-M 'P 1 21/n 1'
_atom_sites_solution_hydrogens geom
_atom_sites_solution_primary direct
_atom_sites_solution_secondary difmap
_audit_creation_method SHELXL-97
_cell_angle_alpha 90.00
_cell_angle_beta 92.5090(10)
_cell_angle_gamma 90.00
_cell_formula_units_Z 4
_cell_length_a 3.8645(2)
_cell_length_b 26.345(2)
_cell_length_c 7.8961(4)
_cell_measurement_reflns_used 1148
_cell_measurement_temperature 298(2)
_cell_measurement_theta_max 23.67
_cell_measurement_theta_min 2.695
_cell_volume 803.13(8)
_computing_cell_refinement 'SAINT-Plus (Bruker, 2007)'
_computing_data_collection 'SMART (Bruker, 2007)'
_computing_data_reduction 'SAINT-Plus (Bruker, 2007)'
_computing_molecular_graphics 'SHELXTL (Sheldrick, 2008)'
_computing_publication_material 'SHELXTL (Sheldrick, 2008)'
_computing_structure_refinement 'SHELXL97 (Sheldrick, 2008)'
_computing_structure_solution 'SHELXS97 (Sheldrick, 2008)'
_diffrn_ambient_temperature 298(2)
_diffrn_measured_fraction_theta_full 0.997
_diffrn_measured_fraction_theta_max 0.997
_diffrn_measurement_device_type 'Bruker SMART CCD area-detector'
_diffrn_measurement_method 'phi and omega scans'
_diffrn_radiation_monochromator graphite
_diffrn_radiation_source 'fine-focus sealed tube'
_diffrn_radiation_type MoK\a
_diffrn_radiation_wavelength 0.71073
_diffrn_reflns_av_R_equivalents 0.1089
_diffrn_reflns_av_sigmaI/netI 0.0820
_diffrn_reflns_limit_h_max 4
_diffrn_reflns_limit_h_min -4
_diffrn_reflns_limit_k_max 31
_diffrn_reflns_limit_k_min -30
_diffrn_reflns_limit_l_max 6
_diffrn_reflns_limit_l_min -9
_diffrn_reflns_number 4092
_diffrn_reflns_theta_full 25.01
_diffrn_reflns_theta_max 25.01
_diffrn_reflns_theta_min 2.70
_diffrn_standards_number 0
_exptl_absorpt_coefficient_mu 0.623
_exptl_absorpt_correction_T_max 0.8498
_exptl_absorpt_correction_T_min 0.7887
_exptl_absorpt_correction_type multi-scan
_exptl_absorpt_process_details '(SADABS; Bruker, 2007)'
_exptl_crystal_colour colourless
_exptl_crystal_density_diffrn 1.755
_exptl_crystal_density_method 'not measured'
_exptl_crystal_description block
_exptl_crystal_F_000 432
_exptl_crystal_size_max 0.40
_exptl_crystal_size_mid 0.35
_exptl_crystal_size_min 0.27
_refine_diff_density_max 0.452
_refine_diff_density_min -0.418
_refine_ls_extinction_method none
_refine_ls_goodness_of_fit_ref 1.040
_refine_ls_hydrogen_treatment constr
_refine_ls_matrix_type full
_refine_ls_number_parameters 118
_refine_ls_number_reflns 1425
_refine_ls_number_restraints 0
_refine_ls_restrained_S_all 1.040
_refine_ls_R_factor_all 0.0795
_refine_ls_R_factor_gt 0.0627
_refine_ls_shift/su_max 0.000
_refine_ls_shift/su_mean 0.000
_refine_ls_structure_factor_coef Fsqd
_refine_ls_weighting_details 'calc w=1/[\s^2^(Fo^2^)+(0.0915P)^2^] where P=(Fo^2^+2Fc^2^)/3'
_refine_ls_weighting_scheme calc
_refine_ls_wR_factor_gt 0.1531
_refine_ls_wR_factor_ref 0.1649
_reflns_number_gt 1104
_reflns_number_total 1425
_reflns_threshold_expression I>2sigma(I)
_cod_data_source_file cv5367.cif
_cod_data_source_block I
_cod_original_cell_volume 803.14(9)
_cod_original_sg_symbol_H-M 'P 21/n'
_cod_database_code 2237288
_cod_database_fobs_code 2237288

loop_
_symmetry_equiv_pos_as_xyz
'x, y, z'
'-x+1/2, y+1/2, -z+1/2'
'-x, -y, -z'
'x-1/2, -y-1/2, z-1/2'

loop_
_atom_site_type_symbol
_atom_site_label
_atom_site_fract_x
_atom_site_fract_y
_atom_site_fract_z
_atom_site_U_iso_or_equiv
_atom_site_adp_type
_atom_site_calc_flag
_atom_site_refinement_flags
_atom_site_occupancy
_atom_site_symmetry_multiplicity
N N1 0.2970(8) 0.05823(12) 0.4296(4) 0.0383(8) Uani d . 1 1
H H1 0.2434 0.0278 0.3985 0.046 Uiso calc R 1 1
N N2 0.8798(11) 0.20738(15) 0.0513(6) 0.0559(10) Uani d . 1 1
O O1 0.9284(13) 0.24753(15) 0.1198(5) 0.1031(17) Uani d . 1 1
O O2 0.9722(12) 0.19831(14) -0.0880(5) 0.0844(13) Uani d . 1 1
S S1 0.3759(3) 0.13687(4) 0.60511(13) 0.0414(4) Uani d . 1 1
S S2 0.0806(3) 0.04194(4) 0.73917(14) 0.0450(4) Uani d . 1 1
C C1 0.2447(10) 0.07491(14) 0.5857(5) 0.0360(9) Uani d . 1 1
C C2 0.4399(10) 0.09190(14) 0.3216(5) 0.0350(9) Uani d . 1 1
C C3 0.5018(10) 0.13824(14) 0.3978(5) 0.0350(9) Uani d . 1 1
C C4 0.6477(10) 0.17709(15) 0.3110(5) 0.0403(10) Uani d . 1 1
H H4 0.6936 0.2085 0.3610 0.048 Uiso calc R 1 1
C C5 0.7219(11) 0.16726(15) 0.1476(5) 0.0410(10) Uani d . 1 1
C C6 0.6620(11) 0.12160(16) 0.0691(6) 0.0444(10) Uani d . 1 1
H H6 0.7212 0.1168 -0.0426 0.053 Uiso calc R 1 1
C C7 0.5160(11) 0.08351(16) 0.1556(5) 0.0429(10) Uani d . 1 1
H H7 0.4684 0.0524 0.1041 0.052 Uiso calc R 1 1

loop_
_atom_site_aniso_label
_atom_site_aniso_U_11
_atom_site_aniso_U_22
_atom_site_aniso_U_33
_atom_site_aniso_U_12
_atom_site_aniso_U_13
_atom_site_aniso_U_23
N1 0.043(2) 0.0305(17) 0.0407(19) -0.0046(14) -0.0031(16) -0.0022(15)
N2 0.066(3) 0.043(2) 0.060(3) 0.0034(18) 0.013(2) 0.010(2)
O1 0.182(5) 0.045(2) 0.088(3) -0.028(2) 0.066(3) -0.007(2)
O2 0.129(4) 0.067(2) 0.060(2) -0.016(2) 0.038(2) 0.008(2)
S1 0.0487(7) 0.0354(6) 0.0401(6) -0.0059(4) 0.0029(5) -0.0051(4)
S2 0.0497(7) 0.0425(6) 0.0427(6) -0.0076(5) 0.0023(5) 0.0004(4)
C1 0.028(2) 0.035(2) 0.043(2) 0.0026(16) -0.0063(17) -0.0030(17)
C2 0.029(2) 0.033(2) 0.042(2) 0.0016(16) -0.0089(17) -0.0010(17)
C3 0.031(2) 0.032(2) 0.041(2) 0.0034(15) -0.0022(17) -0.0017(16)
C4 0.042(2) 0.033(2) 0.045(2) 0.0029(17) 0.0004(19) -0.0005(17)
C5 0.040(2) 0.037(2) 0.047(2) 0.0041(17) 0.0051(19) 0.0043(19)
C6 0.050(3) 0.047(2) 0.035(2) 0.005(2) 0.0008(19) -0.0003(19)
C7 0.049(3) 0.041(2) 0.038(2) 0.0025(18) -0.0031(19) -0.0065(19)

loop_
_atom_type_symbol
_atom_type_description
_atom_type_scat_dispersion_real
_atom_type_scat_dispersion_imag
_atom_type_scat_source
C C 0.0033 0.0016 'International Tables Vol C Tables 4.2.6.8 and 6.1.1.4'
H H 0.0000 0.0000 'International Tables Vol C Tables 4.2.6.8 and 6.1.1.4'
N N 0.0061 0.0033 'International Tables Vol C Tables 4.2.6.8 and 6.1.1.4'
O O 0.0106 0.0060 'International Tables Vol C Tables 4.2.6.8 and 6.1.1.4'
S S 0.1246 0.1234 'International Tables Vol C Tables 4.2.6.8 and 6.1.1.4'

loop_
_geom_angle_atom_site_label_1
_geom_angle_atom_site_label_2
_geom_angle_atom_site_label_3
_geom_angle
C1 N1 C2 116.5(3)
C1 N1 H1 121.8
C2 N1 H1 121.8
O2 N2 O1 123.0(4)
O2 N2 C5 119.1(4)
O1 N2 C5 117.9(4)
C1 S1 C3 91.69(18)
N1 C1 S2 126.0(3)
N1 C1 S1 109.9(3)
S2 C1 S1 124.1(2)
N1 C2 C7 127.0(4)
N1 C2 C3 111.7(3)
C7 C2 C3 121.3(4)
C4 C3 C2 120.8(4)
C4 C3 S1 129.0(3)
C2 C3 S1 110.2(3)
C5 C4 C3 116.3(4)
C5 C4 H4 121.9
C3 C4 H4 121.9
C4 C5 C6 124.0(4)
C4 C5 N2 118.0(4)
C6 C5 N2 118.0(4)
C7 C6 C5 119.4(4)
C7 C6 H6 120.3
C5 C6 H6 120.3
C6 C7 C2 118.3(4)
C6 C7 H7 120.8
C2 C7 H7 120.8

loop_
_geom_bond_atom_site_label_1
_geom_bond_atom_site_label_2
_geom_bond_distance
N1 C1 1.332(5)
N1 C2 1.364(5)
N1 H1 0.8600
N2 O2 1.196(5)
N2 O1 1.199(5)
N2 C5 1.452(5)
S1 C1 1.714(4)
S1 C3 1.728(4)
S2 C1 1.641(4)
C2 C7 1.373(5)
C2 C3 1.378(5)
C3 C4 1.367(5)
C4 C5 1.359(5)
C4 H4 0.9300
C5 C6 1.368(6)
C6 C7 1.351(6)
C6 H6 0.9300
C7 H7 0.9300

loop_
_geom_hbond_atom_site_label_D
_geom_hbond_atom_site_label_H
_geom_hbond_atom_site_label_A
_geom_hbond_site_symmetry_A
_geom_hbond_distance_DH
_geom_hbond_distance_HA
_geom_hbond_distance_DA
_geom_hbond_angle_DHA
N1 H1 S2 3_556 0.86 2.45 3.271(3) 160
C4 H4 O1 4_566 0.93 2.60 3.285(6) 131

loop_
_geom_torsion_atom_site_label_1
_geom_torsion_atom_site_label_2
_geom_torsion_atom_site_label_3
_geom_torsion_atom_site_label_4
_geom_torsion
C2 N1 C1 S2 -179.4(3)
C2 N1 C1 S1 0.5(4)
C3 S1 C1 N1 -0.3(3)
C3 S1 C1 S2 179.6(3)
C1 N1 C2 C7 -179.7(4)
C1 N1 C2 C3 -0.4(5)
N1 C2 C3 C4 179.4(4)
C7 C2 C3 C4 -1.3(6)
N1 C2 C3 S1 0.2(4)
C7 C2 C3 S1 179.5(3)
C1 S1 C3 C4 -179.1(4)
C1 S1 C3 C2 0.1(3)
C2 C3 C4 C5 0.7(6)
S1 C3 C4 C5 179.8(3)
C3 C4 C5 C6 -0.6(6)
C3 C4 C5 N2 -179.5(4)
O2 N2 C5 C4 174.2(4)
O1 N2 C5 C4 -1.9(7)
O2 N2 C5 C6 -4.8(7)
O1 N2 C5 C6 179.2(5)
C4 C5 C6 C7 1.0(7)
N2 C5 C6 C7 179.8(4)
C5 C6 C7 C2 -1.4(6)
N1 C2 C7 C6 -179.2(4)
C3 C2 C7 C6 1.6(6)

loop_
_cod_related_entry_id
_cod_related_entry_database
_cod_related_entry_code
1 ChemSpider 823571
